data_1529921
loop_
_publ_author_name
'Famery, R.'
'Queyroux, F.'

_publ_section_title
;
 Crystal Structure Refinement of Y2 Cu2 O5 from Single Crystal X-Ray
 Diffraction Data
;
_journal_name_full 'Materials Research Bulletin'
_journal_page_first 275
_journal_page_last 281
_journal_volume 24
_journal_year 1989
_chemical_formula_sum 'Cu2 O5 Y2'
_chemical_name_systematic 'Y2 Cu2 O5'
_space_group_IT_number 33
_symmetry_space_group_name_Hall 'P -2ac -2n'
_symmetry_space_group_name_H-M 'P n 21 a'
_cell_angle_alpha 90
_cell_angle_beta 90
_cell_angle_gamma 90
_cell_formula_units_Z 4
_cell_length_a 10.832
_cell_length_b 12.491
_cell_length_c 3.495
_cell_volume 472.882
_citation_journal_id_ASTM MRBUAC
_cod_data_source_file Famery_MRBUAC_1989_1780.cif
_cod_data_source_block Cu2O5Y2
_cod_original_cell_volume 472.8823
_cod_original_sg_symbol_Hall 'P 2c -2n (-x,z,y)'
_cod_database_code 1529921

loop_
_symmetry_equiv_pos_as_xyz
x,y,z
-x,y+1/2,-z
-x+1/2,y+1/2,z+1/2
x+1/2,y,-z+1/2

loop_
_atom_site_label
_atom_site_type_symbol
_atom_site_fract_x
_atom_site_fract_y
_atom_site_fract_z
_atom_site_occupancy
_atom_site_U_iso_or_equiv
O3 O-2 0.1237 0.162 0.3305 1 0.0
Y1 Y+3 0.2062 0 0.226 1 0.0
Cu1 Cu+2 0.4891 0.1132 0.8364 1 0.0
O1 O-2 0.1739 0.3511 0.7311 1 0.0
O4 O-2 0.4272 0.2634 0.7779 1 0.0
Y2 Y+3 0.041 0.3297 0.2251 1 0.0
O5 O-2 0.4263 0.4726 0.2271 1 0.0
O2 O-2 0.3241 0.0673 0.7221 1 0.0
Cu2 Cu+2 0.2611 0.2157 0.6605 1 0.0
